data_2237572
loop_
_publ_author_name
'Sasagawa, Kosuke'
'Sakamoto, Rei'
'Takeuchi, Ryo'
'Yonezawa, Noriyuki'
'Okamoto, Akiko'

_publ_section_title
;
 (8-Benzoyl-2,7-dimethoxynaphthalen-1-yl)(4-phenoxyphenyl)methanone
;
_journal_coeditor_code VM2188
_journal_issue 3
_journal_name_full 'Acta Crystallographica Section E'
_journal_page_first o395
_journal_page_last o396
_journal_paper_doi 10.1107/S1600536813004303
_journal_volume 69
_journal_year 2013
_chemical_formula_iupac 'C32 H24 O5'
_chemical_formula_moiety 'C32 H24 O5'
_chemical_formula_sum 'C32 H24 O5'
_chemical_formula_weight 488.51
_chemical_name_systematic
;
(8-Benzoyl-2,7-dimethoxynaphthalen-1-yl)(4-phenoxyphenyl)methanone
;
_space_group_IT_number 19
_symmetry_cell_setting orthorhombic
_symmetry_space_group_name_Hall 'P 2ac 2ab'
_symmetry_space_group_name_H-M 'P 21 21 21'
_atom_sites_solution_hydrogens geom
_atom_sites_solution_primary direct
_atom_sites_solution_secondary difmap
_audit_creation_method SHELXL-97
_cell_angle_alpha 90.00
_cell_angle_beta 90.00
_cell_angle_gamma 90.00
_cell_formula_units_Z 4
_cell_length_a 8.19645(10)
_cell_length_b 11.5051(2)
_cell_length_c 26.4916(4)
_cell_measurement_reflns_used 44479
_cell_measurement_temperature 193(2)
_cell_measurement_theta_max 68.25
_cell_measurement_theta_min 3.34
_cell_volume 2498.18(7)
_computing_cell_refinement 'PROCESS-AUTO (Rigaku, 1998)'
_computing_data_collection 'PROCESS-AUTO (Rigaku, 1998)'
_computing_data_reduction 'PROCESS-AUTO (Rigaku, 1998)'
_computing_molecular_graphics 'ORTEPIII (Burnett & Johnson, 1996)'
_computing_publication_material 'SHELXL97 (Sheldrick, 2008)'
_computing_structure_refinement 'SHELXL97 (Sheldrick, 2008)'
_computing_structure_solution '<i>Il Milione</i> (Burla <i>et al.</i>, 2007)'
_diffrn_ambient_temperature 193(2)
_diffrn_detector_area_resol_mean 10.000
_diffrn_measured_fraction_theta_full 0.995
_diffrn_measured_fraction_theta_max 0.996
_diffrn_measurement_device_type 'Rigaku R-AXIS RAPID'
_diffrn_measurement_method \w
_diffrn_radiation_monochromator graphite
_diffrn_radiation_source 'rotating anode'
_diffrn_radiation_type CuK\a
_diffrn_radiation_wavelength 1.54187
_diffrn_reflns_av_R_equivalents 0.0302
_diffrn_reflns_av_sigmaI/netI 0.0102
_diffrn_reflns_limit_h_max 9
_diffrn_reflns_limit_h_min -9
_diffrn_reflns_limit_k_max 13
_diffrn_reflns_limit_k_min -13
_diffrn_reflns_limit_l_max 31
_diffrn_reflns_limit_l_min -31
_diffrn_reflns_number 46867
_diffrn_reflns_theta_full 68.25
_diffrn_reflns_theta_max 68.25
_diffrn_reflns_theta_min 3.34
_exptl_absorpt_coefficient_mu 0.708
_exptl_absorpt_correction_T_max 0.868
_exptl_absorpt_correction_T_min 0.802
_exptl_absorpt_correction_type multi-scan
_exptl_absorpt_process_details '(ABSCOR; Rigaku, 1995)'
_exptl_crystal_colour colourless
_exptl_crystal_density_diffrn 1.299
_exptl_crystal_density_method 'not measured'
_exptl_crystal_description block
_exptl_crystal_F_000 1024
_exptl_crystal_size_max 0.60
_exptl_crystal_size_mid 0.30
_exptl_crystal_size_min 0.20
_refine_diff_density_max 0.190
_refine_diff_density_min -0.144
_refine_ls_extinction_coef 0.0019(2)
_refine_ls_extinction_expression Fc^*^=kFc[1+0.001xFc^2^\l^3^/sin(2\q)]^-1/4^
_refine_ls_extinction_method 'SHELXL97 (Sheldrick, 2008)'
_refine_ls_goodness_of_fit_ref 1.044
_refine_ls_hydrogen_treatment constr
_refine_ls_matrix_type full
_refine_ls_number_parameters 337
_refine_ls_number_reflns 2605
_refine_ls_number_restraints 0
_refine_ls_restrained_S_all 1.044
_refine_ls_R_factor_all 0.0319
_refine_ls_R_factor_gt 0.0315
_refine_ls_shift/su_max 0.000
_refine_ls_shift/su_mean 0.000
_refine_ls_structure_factor_coef Fsqd
_refine_ls_weighting_details 'calc w=1/[\s^2^(Fo^2^)+(0.0545P)^2^+0.3758P] where P=(Fo^2^+2Fc^2^)/3'
_refine_ls_weighting_scheme calc
_refine_ls_wR_factor_gt 0.0850
_refine_ls_wR_factor_ref 0.0854
_reflns_number_gt 2543
_reflns_number_total 2605
_reflns_threshold_expression I>2sigma(I)
_cod_data_source_file vm2188.cif
_cod_data_source_block I
_cod_database_code 2237572
_cod_database_fobs_code 2237572

loop_
_symmetry_equiv_pos_site_id
_symmetry_equiv_pos_as_xyz
1 +X,+Y,+Z
2 1/2+X,1/2-Y,-Z
3 -X,1/2+Y,1/2-Z
4 1/2-X,-Y,1/2+Z

loop_
_atom_site_type_symbol
_atom_site_label
_atom_site_fract_x
_atom_site_fract_y
_atom_site_fract_z
_atom_site_U_iso_or_equiv
_atom_site_adp_type
_atom_site_calc_flag
_atom_site_refinement_flags
_atom_site_occupancy
_atom_site_symmetry_multiplicity
O O1 0.31166(15) 0.05570(11) 0.41889(5) 0.0395(3) Uani d . 1 1
O O2 -0.2584(2) -0.31098(13) 0.44425(6) 0.0630(5) Uani d . 1 1
O O3 0.08516(19) 0.16347(12) 0.50987(4) 0.0461(3) Uani d . 1 1
O O4 0.1135(2) 0.25452(15) 0.24234(5) 0.0582(4) Uani d . 1 1
O O5 0.11094(17) 0.02780(12) 0.31322(5) 0.0429(3) Uani d . 1 1
C C1 0.0961(2) 0.19406(14) 0.42338(6) 0.0334(4) Uani d . 1 1
C C2 0.0552(2) 0.23680(15) 0.47042(7) 0.0374(4) Uani d . 1 1
C C3 -0.0139(3) 0.34833(17) 0.47642(7) 0.0429(4) Uani d . 1 1
H H3 -0.0370 0.3778 0.5091 0.051 Uiso calc R 1 1
C C4 -0.0469(2) 0.41295(15) 0.43472(7) 0.0432(4) Uani d . 1 1
H H4 -0.0976 0.4867 0.4387 0.052 Uiso calc R 1 1
C C5 -0.0081(2) 0.37364(15) 0.38559(7) 0.0381(4) Uani d . 1 1
C C6 -0.0466(3) 0.44090(16) 0.34258(8) 0.0450(4) Uani d . 1 1
H H6 -0.0998 0.5136 0.3469 0.054 Uiso calc R 1 1
C C7 -0.0093(3) 0.40417(18) 0.29486(8) 0.0475(5) Uani d . 1 1
H H7 -0.0373 0.4501 0.2663 0.057 Uiso calc R 1 1
C C8 0.0710(2) 0.29759(18) 0.28879(7) 0.0416(4) Uani d . 1 1
C C9 0.1126(2) 0.22877(15) 0.32944(6) 0.0347(4) Uani d . 1 1
C C10 0.0701(2) 0.26357(14) 0.37942(6) 0.0328(4) Uani d . 1 1
C C11 0.1648(2) 0.07161(15) 0.42218(6) 0.0330(4) Uani d . 1 1
C C12 0.0487(2) -0.02714(15) 0.42656(6) 0.0353(4) Uani d . 1 1
C C13 0.1101(3) -0.13927(16) 0.43272(7) 0.0421(4) Uani d . 1 1
H H13 0.2247 -0.1516 0.4335 0.050 Uiso calc R 1 1
C C14 0.0055(3) -0.23210(16) 0.43770(8) 0.0476(5) Uani d . 1 1
H H14 0.0477 -0.3083 0.4422 0.057 Uiso calc R 1 1
C C15 -0.1609(3) -0.21421(18) 0.43615(7) 0.0466(5) Uani d . 1 1
C C16 -0.2252(3) -0.10405(19) 0.42947(8) 0.0512(5) Uani d . 1 1
H H16 -0.3399 -0.0925 0.4280 0.061 Uiso calc R 1 1
C C17 -0.1191(3) -0.01104(17) 0.42499(8) 0.0436(4) Uani d . 1 1
H H17 -0.1618 0.0651 0.4208 0.052 Uiso calc R 1 1
C C18 -0.3900(3) -0.33373(16) 0.41261(7) 0.0440(4) Uani d . 1 1
C C19 -0.3950(3) -0.3008(2) 0.36259(8) 0.0556(5) Uani d . 1 1
H H19 -0.3112 -0.2534 0.3488 0.067 Uiso calc R 1 1
C C20 -0.5230(3) -0.3373(2) 0.33277(9) 0.0665(7) Uani d . 1 1
H H20 -0.5275 -0.3144 0.2983 0.080 Uiso calc R 1 1
C C21 -0.6440(3) -0.4065(2) 0.35234(11) 0.0697(7) Uani d . 1 1
H H21 -0.7308 -0.4327 0.3315 0.084 Uiso calc R 1 1
C C22 -0.6383(3) -0.4377(2) 0.40272(10) 0.0657(7) Uani d . 1 1
H H22 -0.7229 -0.4843 0.4166 0.079 Uiso calc R 1 1
C C23 -0.5117(3) -0.40221(19) 0.43289(8) 0.0536(5) Uani d . 1 1
H H23 -0.5079 -0.4245 0.4674 0.064 Uiso calc R 1 1
C C24 0.0591(3) 0.2062(2) 0.55989(7) 0.0537(5) Uani d . 1 1
H H24A -0.0567 0.2248 0.5644 0.064 Uiso calc R 1 1
H H24B 0.1247 0.2763 0.5652 0.064 Uiso calc R 1 1
H H24C 0.0914 0.1466 0.5844 0.064 Uiso calc R 1 1
C C25 0.0032(3) 0.2714(2) 0.20238(8) 0.0599(6) Uani d . 1 1
H H25A 0.0191 0.2106 0.1770 0.072 Uiso calc R 1 1
H H25B 0.0223 0.3477 0.1870 0.072 Uiso calc R 1 1
H H25C -0.1087 0.2677 0.2153 0.072 Uiso calc R 1 1
C C26 0.1933(2) 0.11466(16) 0.31671(6) 0.0340(4) Uani d . 1 1
C C27 0.3730(2) 0.11156(18) 0.30852(6) 0.0375(4) Uani d . 1 1
C C28 0.4689(2) 0.2093(2) 0.31499(7) 0.0458(5) Uani d . 1 1
H H28 0.4203 0.2820 0.3230 0.055 Uiso calc R 1 1
C C29 0.6378(3) 0.2002(3) 0.30959(9) 0.0597(6) Uani d . 1 1
H H29 0.7048 0.2666 0.3146 0.072 Uiso calc R 1 1
C C30 0.7076(3) 0.0954(3) 0.29705(9) 0.0633(6) Uani d . 1 1
H H30 0.8226 0.0898 0.2935 0.076 Uiso calc R 1 1
C C31 0.6119(3) -0.0014(2) 0.28961(10) 0.0641(6) Uani d . 1 1
H H31 0.6606 -0.0733 0.2804 0.077 Uiso calc R 1 1
C C32 0.4452(3) 0.0062(2) 0.29560(9) 0.0519(5) Uani d . 1 1
H H32 0.3793 -0.0609 0.2909 0.062 Uiso calc R 1 1

loop_
_atom_site_aniso_label
_atom_site_aniso_U_11
_atom_site_aniso_U_22
_atom_site_aniso_U_33
_atom_site_aniso_U_12
_atom_site_aniso_U_13
_atom_site_aniso_U_23
O1 0.0357(7) 0.0423(7) 0.0407(6) 0.0005(6) -0.0008(5) -0.0043(5)
O2 0.0731(11) 0.0508(8) 0.0652(9) -0.0268(8) -0.0251(9) 0.0206(7)
O3 0.0606(9) 0.0469(7) 0.0309(6) 0.0056(7) 0.0013(6) -0.0039(5)
O4 0.0563(9) 0.0850(11) 0.0335(6) 0.0205(9) 0.0023(6) 0.0061(7)
O5 0.0376(7) 0.0425(7) 0.0486(7) -0.0058(6) 0.0001(6) -0.0108(6)
C1 0.0326(9) 0.0323(8) 0.0353(8) -0.0049(7) 0.0005(7) -0.0028(7)
C2 0.0385(9) 0.0365(9) 0.0373(8) -0.0046(8) 0.0015(8) -0.0042(7)
C3 0.0465(11) 0.0398(9) 0.0423(10) -0.0036(9) 0.0075(9) -0.0118(8)
C4 0.0442(10) 0.0293(8) 0.0562(11) -0.0002(8) 0.0080(9) -0.0082(8)
C5 0.0358(9) 0.0293(8) 0.0492(10) -0.0041(8) 0.0034(8) -0.0003(7)
C6 0.0432(10) 0.0326(9) 0.0594(11) 0.0010(8) 0.0046(9) 0.0058(8)
C7 0.0460(11) 0.0468(10) 0.0497(10) 0.0018(10) 0.0007(9) 0.0144(9)
C8 0.0363(10) 0.0498(10) 0.0386(9) -0.0014(9) 0.0035(8) 0.0065(8)
C9 0.0296(8) 0.0373(9) 0.0372(9) -0.0028(8) 0.0005(7) 0.0010(7)
C10 0.0305(8) 0.0301(8) 0.0377(8) -0.0050(7) 0.0012(7) -0.0025(7)
C11 0.0395(9) 0.0338(8) 0.0257(7) -0.0016(7) -0.0016(7) -0.0032(6)
C12 0.0418(10) 0.0333(8) 0.0308(8) -0.0028(8) -0.0026(7) -0.0009(7)
C13 0.0450(10) 0.0371(9) 0.0441(10) 0.0008(9) -0.0056(9) -0.0009(8)
C14 0.0607(13) 0.0321(9) 0.0501(10) -0.0026(9) -0.0120(10) 0.0028(8)
C15 0.0568(12) 0.0402(10) 0.0429(9) -0.0141(9) -0.0099(9) 0.0061(8)
C16 0.0432(11) 0.0484(11) 0.0619(12) -0.0089(10) -0.0056(10) 0.0059(10)
C17 0.0440(10) 0.0346(9) 0.0523(11) -0.0014(8) -0.0006(9) 0.0021(8)
C18 0.0490(11) 0.0372(9) 0.0457(10) -0.0064(9) -0.0048(9) 0.0007(8)
C19 0.0554(13) 0.0614(13) 0.0500(11) -0.0127(12) -0.0002(10) 0.0091(10)
C20 0.0739(17) 0.0763(15) 0.0492(12) -0.0144(15) -0.0147(12) 0.0059(11)
C21 0.0610(15) 0.0718(15) 0.0764(15) -0.0165(14) -0.0230(13) 0.0024(13)
C22 0.0521(13) 0.0650(15) 0.0799(16) -0.0196(13) -0.0008(12) 0.0079(12)
C23 0.0609(13) 0.0502(11) 0.0498(11) -0.0139(11) 0.0020(10) 0.0055(9)
C24 0.0649(14) 0.0632(12) 0.0329(9) 0.0060(12) 0.0038(9) -0.0084(9)
C25 0.0696(15) 0.0599(13) 0.0503(11) 0.0168(13) -0.0132(11) -0.0093(10)
C26 0.0340(9) 0.0408(9) 0.0273(7) -0.0001(8) -0.0015(7) -0.0035(7)
C27 0.0330(9) 0.0494(10) 0.0301(8) 0.0016(8) -0.0010(7) 0.0007(8)
C28 0.0383(10) 0.0595(12) 0.0395(9) -0.0057(10) 0.0019(8) -0.0073(9)
C29 0.0379(11) 0.0877(17) 0.0536(12) -0.0151(12) 0.0018(9) -0.0076(12)
C30 0.0320(10) 0.0962(19) 0.0618(13) 0.0077(13) 0.0013(10) 0.0102(14)
C31 0.0475(12) 0.0696(15) 0.0753(15) 0.0188(12) 0.0093(12) 0.0099(13)
C32 0.0427(11) 0.0504(12) 0.0625(13) 0.0074(10) 0.0058(10) 0.0041(10)

loop_
_atom_type_symbol
_atom_type_description
_atom_type_scat_dispersion_real
_atom_type_scat_dispersion_imag
_atom_type_scat_source
C C 0.0181 0.0091 'International Tables Vol C Tables 4.2.6.8 and 6.1.1.4'
H H 0.0000 0.0000 'International Tables Vol C Tables 4.2.6.8 and 6.1.1.4'
O O 0.0492 0.0322 'International Tables Vol C Tables 4.2.6.8 and 6.1.1.4'

loop_
_geom_angle_atom_site_label_1
_geom_angle_atom_site_label_2
_geom_angle_atom_site_label_3
_geom_angle
C15 O2 C18 120.31(15)
C2 O3 C24 118.06(16)
C8 O4 C25 117.51(17)
C2 C1 C10 120.00(15)
C2 C1 C11 116.07(15)
C10 C1 C11 123.92(15)
O3 C2 C1 115.28(15)
O3 C2 C3 123.22(16)
C1 C2 C3 121.50(16)
C4 C3 C2 119.07(17)
C4 C3 H3 120.5
C2 C3 H3 120.5
C3 C4 C5 121.89(17)
C3 C4 H4 119.1
C5 C4 H4 119.1
C6 C5 C4 121.11(17)
C6 C5 C10 119.57(16)
C4 C5 C10 119.32(16)
C7 C6 C5 121.75(17)
C7 C6 H6 119.1
C5 C6 H6 119.1
C6 C7 C8 118.78(17)
C6 C7 H7 120.6
C8 C7 H7 120.6
O4 C8 C9 115.46(17)
O4 C8 C7 122.59(17)
C9 C8 C7 121.95(17)
C8 C9 C10 120.18(17)
C8 C9 C26 115.71(16)
C10 C9 C26 123.98(15)
C9 C10 C5 117.68(15)
C9 C10 C1 124.26(15)
C5 C10 C1 118.03(15)
O1 C11 C12 121.49(16)
O1 C11 C1 120.45(16)
C12 C11 C1 118.04(15)
C17 C12 C13 118.98(18)
C17 C12 C11 122.00(17)
C13 C12 C11 119.02(17)
C14 C13 C12 120.31(19)
C14 C13 H13 119.8
C12 C13 H13 119.8
C13 C14 C15 119.80(19)
C13 C14 H14 120.1
C15 C14 H14 120.1
C14 C15 C16 121.14(19)
C14 C15 O2 116.44(19)
C16 C15 O2 122.33(19)
C17 C16 C15 118.6(2)
C17 C16 H16 120.7
C15 C16 H16 120.7
C16 C17 C12 121.12(19)
C16 C17 H17 119.4
C12 C17 H17 119.4
C19 C18 C23 120.6(2)
C19 C18 O2 123.43(19)
C23 C18 O2 115.69(18)
C20 C19 C18 119.3(2)
C20 C19 H19 120.3
C18 C19 H19 120.3
C21 C20 C19 120.7(2)
C21 C20 H20 119.7
C19 C20 H20 119.7
C20 C21 C22 119.4(2)
C20 C21 H21 120.3
C22 C21 H21 120.3
C23 C22 C21 120.7(2)
C23 C22 H22 119.6
C21 C22 H22 119.6
C22 C23 C18 119.3(2)
C22 C23 H23 120.3
C18 C23 H23 120.3
O3 C24 H24A 109.5
O3 C24 H24B 109.5
H24A C24 H24B 109.5
O3 C24 H24C 109.5
H24A C24 H24C 109.5
H24B C24 H24C 109.5
O4 C25 H25A 109.5
O4 C25 H25B 109.5
H25A C25 H25B 109.5
O4 C25 H25C 109.5
H25A C25 H25C 109.5
H25B C25 H25C 109.5
O5 C26 C27 121.40(18)
O5 C26 C9 119.47(15)
C27 C26 C9 119.13(17)
C28 C27 C32 119.81(18)
C28 C27 C26 121.65(19)
C32 C27 C26 118.52(19)
C27 C28 C29 119.3(2)
C27 C28 H28 120.3
C29 C28 H28 120.3
C30 C29 C28 120.2(2)
C30 C29 H29 119.9
C28 C29 H29 119.9
C29 C30 C31 120.5(2)
C29 C30 H30 119.8
C31 C30 H30 119.8
C30 C31 C32 119.8(2)
C30 C31 H31 120.1
C32 C31 H31 120.1
C31 C32 C27 120.3(2)
C31 C32 H32 119.8
C27 C32 H32 119.8

loop_
_geom_bond_atom_site_label_1
_geom_bond_atom_site_label_2
_geom_bond_distance
O1 C11 1.220(2)
O2 C15 1.387(2)
O2 C18 1.391(2)
O3 C2 1.365(2)
O3 C24 1.429(2)
O4 C8 1.372(2)
O4 C25 1.406(3)
O5 C26 1.209(2)
C1 C2 1.381(2)
C1 C10 1.429(2)
C1 C11 1.518(2)
C2 C3 1.412(3)
C3 C4 1.359(3)
C3 H3 0.9500
C4 C5 1.414(3)
C4 H4 0.9500
C5 C6 1.413(3)
C5 C10 1.428(2)
C6 C7 1.368(3)
C6 H6 0.9500
C7 C8 1.401(3)
C7 H7 0.9500
C8 C9 1.379(3)
C9 C10 1.427(2)
C9 C26 1.508(3)
C11 C12 1.487(2)
C12 C17 1.388(3)
C12 C13 1.394(3)
C13 C14 1.376(3)
C13 H13 0.9500
C14 C15 1.380(3)
C14 H14 0.9500
C15 C16 1.384(3)
C16 C17 1.384(3)
C16 H16 0.9500
C17 H17 0.9500
C18 C19 1.379(3)
C18 C23 1.380(3)
C19 C20 1.378(3)
C19 H19 0.9500
C20 C21 1.374(4)
C20 H20 0.9500
C21 C22 1.383(4)
C21 H21 0.9500
C22 C23 1.372(3)
C22 H22 0.9500
C23 H23 0.9500
C24 H24A 0.9800
C24 H24B 0.9800
C24 H24C 0.9800
C25 H25A 0.9800
C25 H25B 0.9800
C25 H25C 0.9800
C26 C27 1.489(2)
C27 C28 1.383(3)
C27 C32 1.392(3)
C28 C29 1.396(3)
C28 H28 0.9500
C29 C30 1.375(4)
C29 H29 0.9500
C30 C31 1.377(4)
C30 H30 0.9500
C31 C32 1.378(3)
C31 H31 0.9500
C32 H32 0.9500

loop_
_geom_hbond_atom_site_label_D
_geom_hbond_atom_site_label_H
_geom_hbond_atom_site_label_A
_geom_hbond_site_symmetry_A
_geom_hbond_distance_DH
_geom_hbond_distance_HA
_geom_hbond_distance_DA
_geom_hbond_angle_DHA
_geom_hbond_publ_flag
C30 H30 O5 1_655 0.95 2.52 3.423(3) 158 y
C7 H7 O5 3_555 0.95 2.37 3.304(3) 168 y
C25 H25B O5 3_555 0.98 2.34 3.122(3) 136 y
C3 H3 O1 2_456 0.95 2.40 3.310(2) 160 y
C20 H20 Cg1 3_545 0.95 2.84 3.652(3) 144 y
C23 H23 Cg2 2_446 0.95 2.76 3.628(2) 151 y
C29 H29 Cg3 1_655 0.95 2.85 3.652(3) 142 y

loop_
_geom_torsion_atom_site_label_1
_geom_torsion_atom_site_label_2
_geom_torsion_atom_site_label_3
_geom_torsion_atom_site_label_4
_geom_torsion
C24 O3 C2 C1 174.60(18)
C24 O3 C2 C3 -5.9(3)
C10 C1 C2 O3 -179.94(15)
C11 C1 C2 O3 1.2(2)
C10 C1 C2 C3 0.6(3)
C11 C1 C2 C3 -178.30(16)
O3 C2 C3 C4 -176.71(18)
C1 C2 C3 C4 2.7(3)
C2 C3 C4 C5 -2.6(3)
C3 C4 C5 C6 178.59(19)
C3 C4 C5 C10 -0.8(3)
C4 C5 C6 C7 179.8(2)
C10 C5 C6 C7 -0.8(3)
C5 C6 C7 C8 -0.8(3)
C25 O4 C8 C9 141.6(2)
C25 O4 C8 C7 -38.4(3)
C6 C7 C8 O4 -179.69(19)
C6 C7 C8 C9 0.3(3)
O4 C8 C9 C10 -178.22(17)
C7 C8 C9 C10 1.8(3)
O4 C8 C9 C26 -2.1(2)
C7 C8 C9 C26 177.96(17)
C8 C9 C10 C5 -3.3(3)
C26 C9 C10 C5 -179.09(16)
C8 C9 C10 C1 174.74(17)
C26 C9 C10 C1 -1.0(3)
C6 C5 C10 C9 2.8(3)
C4 C5 C10 C9 -177.78(17)
C6 C5 C10 C1 -175.38(17)
C4 C5 C10 C1 4.1(2)
C2 C1 C10 C9 178.04(17)
C11 C1 C10 C9 -3.2(3)
C2 C1 C10 C5 -3.9(2)
C11 C1 C10 C5 174.87(15)
C2 C1 C11 O1 -100.0(2)
C10 C1 C11 O1 81.2(2)
C2 C1 C11 C12 78.3(2)
C10 C1 C11 C12 -100.50(19)
O1 C11 C12 C17 -173.09(18)
C1 C11 C12 C17 8.6(2)
O1 C11 C12 C13 7.3(3)
C1 C11 C12 C13 -171.04(16)
C17 C12 C13 C14 -0.7(3)
C11 C12 C13 C14 178.93(16)
C12 C13 C14 C15 0.6(3)
C13 C14 C15 C16 0.2(3)
C13 C14 C15 O2 -176.52(16)
C18 O2 C15 C14 -133.4(2)
C18 O2 C15 C16 49.9(3)
C14 C15 C16 C17 -0.8(3)
O2 C15 C16 C17 175.70(19)
C15 C16 C17 C12 0.7(3)
C13 C12 C17 C16 0.1(3)
C11 C12 C17 C16 -179.56(17)
C15 O2 C18 C19 29.0(3)
C15 O2 C18 C23 -157.0(2)
C23 C18 C19 C20 -0.3(4)
O2 C18 C19 C20 173.4(2)
C18 C19 C20 C21 -0.5(4)
C19 C20 C21 C22 1.2(4)
C20 C21 C22 C23 -1.3(4)
C21 C22 C23 C18 0.6(4)
C19 C18 C23 C22 0.2(4)
O2 C18 C23 C22 -174.0(2)
C8 C9 C26 O5 -94.6(2)
C10 C9 C26 O5 81.4(2)
C8 C9 C26 C27 85.2(2)
C10 C9 C26 C27 -98.9(2)
O5 C26 C27 C28 -176.63(17)
C9 C26 C27 C28 3.6(3)
O5 C26 C27 C32 1.3(3)
C9 C26 C27 C32 -178.47(17)
C32 C27 C28 C29 -1.5(3)
C26 C27 C28 C29 176.44(18)
C27 C28 C29 C30 1.2(3)
C28 C29 C30 C31 0.1(4)
C29 C30 C31 C32 -1.1(4)
C30 C31 C32 C27 0.8(4)
C28 C27 C32 C31 0.5(3)
C26 C27 C32 C31 -177.5(2)

loop_
_cod_related_entry_id
_cod_related_entry_database
_cod_related_entry_code
1 ChemSpider 30658365
